data_7229597
loop_
_publ_author_name
'Markad, Datta'
'Mandal, Sanjay K.'

_publ_section_title
;
 An exploration into the amide--pseudo amide hydrogen bonding synthon
 between a new coformer with two primary amide groups and theophylline
;
_journal_name_full CrystEngComm
_journal_paper_doi 10.1039/C7CE01666B
_journal_year 2017
_chemical_formula_moiety 'C24 H28 N6 O2, 4(C7 H8 N4 O2)'
_chemical_formula_sum 'C52 H60 N22 O10'
_chemical_formula_weight 1153.22
_chemical_melting_point 507
_chemical_name_common '[(2bpxg.4THP)n]'
_space_group_crystal_system triclinic
_space_group_IT_number 2
_space_group_name_Hall '-P 1'
_space_group_name_H-M_alt 'P -1'
_symmetry_space_group_name_Hall '-P 1'
_symmetry_space_group_name_H-M 'P -1'
_atom_sites_solution_hydrogens geom
_audit_update_record
;
2017-09-03 deposited with the CCDC.
2017-11-06 downloaded from the CCDC.
;
_cell_angle_alpha 96.84(2)
_cell_angle_beta 93.49(2)
_cell_angle_gamma 94.57(2)
_cell_formula_units_Z 1
_cell_length_a 9.536(16)
_cell_length_b 11.74(2)
_cell_length_c 12.81(2)
_cell_measurement_reflns_used 1199
_cell_measurement_temperature 296.(2)
_cell_measurement_theta_max 24.5942
_cell_measurement_theta_min 2.5586
_cell_volume 1416(4)
_computing_cell_refinement 'SAINT V8.34A (Bruker AXS Inc., 2013)'
_computing_data_reduction 'SAINT V8.34A (Bruker AXS Inc., 2013)'
_computing_structure_refinement 'SHELXL-2014/7 (Sheldrick, 2014)'
_computing_structure_solution 'SHELXT 2014/4 (Sheldrick, 2014)'
_diffrn_ambient_temperature 296.(2)
_diffrn_detector_area_resol_mean 8.3333
_diffrn_measured_fraction_theta_full 0.971
_diffrn_measured_fraction_theta_max 0.971
_diffrn_measurement_device_type 'Bruker Kappa APEX II'
_diffrn_measurement_method 'phi and omega scan'
_diffrn_radiation_monochromator Graphite
_diffrn_radiation_type 'Mo K\a'
_diffrn_radiation_wavelength 0.71073
_diffrn_reflns_av_R_equivalents 0.0487
_diffrn_reflns_av_unetI/netI 0.0502
_diffrn_reflns_limit_h_max 11
_diffrn_reflns_limit_h_min -11
_diffrn_reflns_limit_k_max 13
_diffrn_reflns_limit_k_min -13
_diffrn_reflns_limit_l_max 15
_diffrn_reflns_limit_l_min -15
_diffrn_reflns_number 15263
_diffrn_reflns_theta_full 25.00
_diffrn_reflns_theta_max 25.00
_diffrn_reflns_theta_min 1.61
_diffrn_source 'Sealed tube'
_diffrn_source_type 'Fine Focus'
_exptl_absorpt_coefficient_mu 0.098
_exptl_absorpt_correction_T_max 0.7455
_exptl_absorpt_correction_T_min 0.6037
_exptl_absorpt_correction_type multi-scan
_exptl_absorpt_process_details 'SADABS V2012/1 (Bruker AXS Inc.)'
_exptl_crystal_colour colorless
_exptl_crystal_density_diffrn 1.352
_exptl_crystal_density_method 'not measured'
_exptl_crystal_description Needle
_exptl_crystal_F_000 606
_exptl_crystal_size_max 0.2
_exptl_crystal_size_mid 0.2
_exptl_crystal_size_min 0.15
_refine_diff_density_max 0.240
_refine_diff_density_min -0.239
_refine_ls_extinction_method none
_refine_ls_goodness_of_fit_ref 1.089
_refine_ls_hydrogen_treatment constr
_refine_ls_matrix_type full
_refine_ls_number_parameters 383
_refine_ls_number_reflns 4851
_refine_ls_number_restraints 0
_refine_ls_restrained_S_all 1.089
_refine_ls_R_factor_all 0.0941
_refine_ls_R_factor_gt 0.0558
_refine_ls_shift/su_max 0.000
_refine_ls_shift/su_mean 0.000
_refine_ls_structure_factor_coef Fsqd
_refine_ls_weighting_details 'w=1/[\s^2^(Fo^2^)+(0.1000P)^2^] where P=(Fo^2^+2Fc^2^)/3'
_refine_ls_weighting_scheme calc
_refine_ls_wR_factor_gt 0.1535
_refine_ls_wR_factor_ref 0.1861
_reflns_number_gt 2814
_reflns_number_total 4851
_reflns_threshold_expression 'I > 2\s(I)'
_cod_data_source_file c7ce01666b2.cif
_cod_data_source_block I_CCDC1
_cod_original_cell_volume 1416.(4)
_cod_database_code 7229597

loop_
_space_group_symop_operation_xyz
'x, y, z'
'-x, -y, -z'

loop_
_atom_site_type_symbol
_atom_site_label
_atom_site_fract_x
_atom_site_fract_y
_atom_site_fract_z
_atom_site_U_iso_or_equiv
_atom_site_adp_type
_atom_site_calc_flag
_atom_site_refinement_flags_adp
_atom_site_refinement_flags_posn
_atom_site_occupancy
C C1 0.0260(4) 0.0210(3) 0.1571(2) 0.0812(10) Uani d . . 1
H H12A -0.0506 -0.0382 0.1441 0.122 Uiso calc U R 1
H H12B 0.1088 -0.0072 0.1278 0.122 Uiso calc U R 1
H H12C 0.0016 0.087 0.1247 0.122 Uiso calc U R 1
C C2 -0.0182(3) 0.1455(2) 0.3186(2) 0.0614(7) Uani d . . 1
C C3 -0.0604(4) 0.2764(2) 0.4823(3) 0.0798(10) Uani d . . 1
H H10A -0.0889 0.2548 0.5483 0.12 Uiso calc U R 1
H H10B -0.1421 0.2894 0.4392 0.12 Uiso calc U R 1
H H10C 0.002 0.3457 0.4949 0.12 Uiso calc U R 1
C C4 0.1120(3) 0.1258(2) 0.4842(2) 0.0521(7) Uani d . . 1
C C5 0.1771(3) 0.03450(19) 0.43757(18) 0.0497(6) Uani d . . 1
C C6 0.1530(3) -0.0089(2) 0.32621(19) 0.0530(7) Uani d . . 1
C C7 0.2458(3) 0.0724(2) 0.6062(2) 0.0650(8) Uani d . . 1
H H8 0.2915 0.0672 0.6715 0.078 Uiso calc U R 1
C C8 0.6372(3) 0.0436(2) 0.0341(2) 0.0581(7) Uani d . . 1
H H00U 0.7291 0.0715 0.0576 0.07 Uiso calc U R 1
C C9 0.4220(3) 0.0575(2) -0.06866(19) 0.0564(7) Uani d . . 1
H H00T 0.3684 0.095 -0.1148 0.068 Uiso calc U R 1
C C10 0.5603(3) 0.10335(18) -0.03511(17) 0.0473(6) Uani d . . 1
C C11 0.6273(3) 0.21156(19) -0.07359(18) 0.0548(7) Uani d . . 1
H H00E 0.7059 0.1916 -0.1147 0.066 Uiso calc U R 1
H H00F 0.5586 0.2421 -0.1192 0.066 Uiso calc U R 1
C C12 0.5549(3) 0.3512(2) 0.06398(18) 0.0527(7) Uani d . . 1
H H19A 0.4853 0.2885 0.072 0.063 Uiso calc U R 1
H H19B 0.5126 0.3991 0.0163 0.063 Uiso calc U R 1
C C13 0.5913(3) 0.4232(2) 0.17201(19) 0.0517(7) Uani d . . 1
C C14 0.7698(3) 0.3961(2) -0.02361(19) 0.0569(7) Uani d . . 1
H H00C 0.7887 0.4601 0.0321 0.068 Uiso calc U R 1
H H00D 0.7186 0.4236 -0.082 0.068 Uiso calc U R 1
C C15 0.9092(3) 0.35698(19) -0.05965(18) 0.0514(7) Uani d . . 1
C C16 1.0063(3) 0.3141(2) 0.0091(2) 0.0603(7) Uani d . . 1
H H55 0.9848 0.3057 0.0777 0.072 Uiso calc U R 1
C C17 1.1347(3) 0.2841(2) -0.0262(2) 0.0698(8) Uani d . . 1
H H011 1.2005 0.2562 0.0187 0.084 Uiso calc U R 1
C C18 1.1641(4) 0.2965(2) -0.1305(2) 0.0698(8) Uani d . . 1
H H010 1.2492 0.2769 -0.1564 0.084 Uiso calc U R 1
C C19 1.0624(4) 0.3390(2) -0.1939(2) 0.0741(9) Uani d . . 1
H H013 1.082 0.3475 -0.2629 0.089 Uiso calc U R 1
C C20 0.5123(3) 0.8724(2) 0.7106(2) 0.0676(8) Uani d . . 1
H H00H 0.5572 0.882 0.7806 0.101 Uiso calc U R 1
H H00I 0.4126 0.8551 0.7137 0.101 Uiso calc U R 1
H H00J 0.5291 0.9422 0.6795 0.101 Uiso calc U R 1
C C21 0.6720(3) 0.7136(2) 0.69207(18) 0.0537(7) Uani d . . 1
C C22 0.8223(4) 0.5525(3) 0.6807(2) 0.0749(9) Uani d . . 1
H H01A 0.9048 0.6018 0.7078 0.112 Uiso calc U R 1
H H01B 0.8485 0.4912 0.6313 0.112 Uiso calc U R 1
H H01C 0.7788 0.5208 0.7378 0.112 Uiso calc U R 1
C C23 0.6802(3) 0.5870(2) 0.51657(18) 0.0503(7) Uani d . . 1
C C24 0.5762(3) 0.6568(2) 0.47782(18) 0.0470(6) Uani d . . 1
C C25 0.5247(3) 0.74656(19) 0.53991(17) 0.0471(6) Uani d . . 1
C C26 0.4202(3) 0.7407(2) 0.3851(2) 0.0606(8) Uani d . . 1
H H00Z 0.3618 0.7572 0.3291 0.073 Uiso calc U R 1
N N1 0.4281(2) 0.80091(18) 0.48375(15) 0.0569(6) Uani d . . 1
N N2 0.5065(2) 0.65453(17) 0.37771(15) 0.0564(6) Uani d . . 1
H H22 0.5168 0.6075 0.3225 0.068 Uiso calc U R 1
N N3 0.7202(2) 0.62082(17) 0.62655(15) 0.0537(6) Uani d . . 1
N N4 0.5709(2) 0.77640(17) 0.64591(14) 0.0510(6) Uani d . . 1
N N5 0.0139(3) 0.18219(17) 0.42710(18) 0.0605(6) Uani d . . 1
N N6 0.0546(2) 0.05399(17) 0.27310(16) 0.0561(6) Uani d . . 1
N N7 0.2649(3) 0.00089(18) 0.51761(15) 0.0590(6) Uani d . . 1
H H17 0.3198 -0.0538 0.512 0.071 Uiso calc U R 1
N N8 0.1543(3) 0.15165(19) 0.59035(17) 0.0655(7) Uani d . . 1
N N9 0.9363(3) 0.36889(19) -0.16135(17) 0.0678(7) Uani d . . 1
N N10 0.6787(2) 0.30237(15) 0.01588(14) 0.0482(6) Uani d . . 1
N N11 0.6942(3) 0.38924(17) 0.23573(16) 0.0614(6) Uani d . . 1
H H4A 0.714 0.4251 0.2981 0.074 Uiso calc U R 1
H H4B 0.7399 0.3318 0.2139 0.074 Uiso calc U R 1
O O1 0.5210(2) 0.50560(15) 0.19850(14) 0.0710(6) Uani d . . 1
O O2 0.7183(2) 0.73738(16) 0.78545(14) 0.0739(6) Uani d . . 1
O O3 0.7331(2) 0.50623(15) 0.46520(14) 0.0686(6) Uani d . . 1
O O4 -0.1066(2) 0.19028(17) 0.26542(17) 0.0818(7) Uani d . . 1
O O5 0.2096(2) -0.08883(16) 0.27909(14) 0.0708(6) Uani d . . 1

loop_
_atom_site_aniso_label
_atom_site_aniso_U_11
_atom_site_aniso_U_22
_atom_site_aniso_U_33
_atom_site_aniso_U_12
_atom_site_aniso_U_13
_atom_site_aniso_U_23
C1 0.097(3) 0.078(2) 0.0645(18) 0.0245(19) -0.0180(17) -0.0056(15)
C2 0.062(2) 0.0493(15) 0.0729(19) 0.0102(14) 0.0018(15) 0.0081(14)
C3 0.081(2) 0.0614(18) 0.099(2) 0.0328(17) 0.0185(19) -0.0027(16)
C4 0.0550(18) 0.0453(14) 0.0564(15) 0.0049(12) 0.0119(13) 0.0037(11)
C5 0.0568(17) 0.0437(13) 0.0501(14) 0.0105(12) 0.0081(12) 0.0058(11)
C6 0.0617(19) 0.0441(14) 0.0521(15) 0.0058(13) 0.0030(13) 0.0008(11)
C7 0.080(2) 0.0624(17) 0.0523(15) 0.0172(16) 0.0044(14) 0.0003(13)
C8 0.0543(18) 0.0504(15) 0.0664(16) 0.0054(13) -0.0123(14) 0.0019(13)
C9 0.065(2) 0.0482(15) 0.0544(15) 0.0136(13) -0.0108(13) 0.0041(12)
C10 0.0623(18) 0.0373(13) 0.0402(12) 0.0123(12) 0.0009(12) -0.0080(10)
C11 0.073(2) 0.0441(14) 0.0454(13) 0.0113(13) 0.0052(13) -0.0058(11)
C12 0.0643(18) 0.0447(14) 0.0482(13) 0.0155(12) 0.0023(12) -0.0037(11)
C13 0.0607(18) 0.0433(13) 0.0508(14) 0.0131(13) 0.0071(13) -0.0021(11)
C14 0.074(2) 0.0383(13) 0.0590(15) 0.0100(13) 0.0085(14) 0.0034(11)
C15 0.0678(19) 0.0379(13) 0.0479(14) 0.0059(12) 0.0051(13) 0.0019(11)
C16 0.069(2) 0.0635(17) 0.0490(14) 0.0091(15) 0.0037(14) 0.0091(12)
C17 0.067(2) 0.0693(19) 0.0717(19) 0.0087(16) -0.0071(16) 0.0076(15)
C18 0.072(2) 0.0602(18) 0.080(2) 0.0156(16) 0.0171(17) 0.0071(15)
C19 0.098(3) 0.0724(19) 0.0570(17) 0.0271(18) 0.0208(17) 0.0086(14)
C20 0.087(2) 0.0620(17) 0.0516(15) 0.0164(16) 0.0078(15) -0.0121(13)
C21 0.0672(19) 0.0506(15) 0.0426(14) 0.0005(13) 0.0045(13) 0.0054(11)
C22 0.093(3) 0.0693(18) 0.0640(18) 0.0251(17) -0.0120(17) 0.0142(14)
C23 0.0572(18) 0.0449(14) 0.0488(14) 0.0080(12) 0.0033(12) 0.0032(11)
C24 0.0516(16) 0.0471(13) 0.0422(13) 0.0097(12) 0.0034(11) 0.0016(10)
C25 0.0564(17) 0.0441(13) 0.0407(13) 0.0064(12) 0.0046(11) 0.0033(10)
C26 0.072(2) 0.0635(16) 0.0479(14) 0.0282(14) 0.0014(13) -0.0015(12)
N1 0.0676(16) 0.0572(13) 0.0475(12) 0.0220(12) 0.0068(11) 0.0004(10)
N2 0.0705(16) 0.0541(12) 0.0444(11) 0.0238(11) 0.0000(11) -0.0049(9)
N3 0.0614(15) 0.0515(12) 0.0490(12) 0.0107(11) -0.0009(10) 0.0081(9)
N4 0.0633(15) 0.0494(12) 0.0400(11) 0.0094(11) 0.0065(10) 0.0006(9)
N5 0.0610(16) 0.0460(12) 0.0759(15) 0.0158(11) 0.0116(12) 0.0021(11)
N6 0.0611(16) 0.0509(12) 0.0559(12) 0.0140(11) -0.0016(11) 0.0011(10)
N7 0.0727(17) 0.0540(12) 0.0517(12) 0.0195(11) 0.0058(11) 0.0025(10)
N8 0.0778(18) 0.0611(14) 0.0574(14) 0.0116(13) 0.0136(12) -0.0019(10)
N9 0.090(2) 0.0675(15) 0.0497(13) 0.0265(13) 0.0083(12) 0.0073(11)
N10 0.0614(14) 0.0371(10) 0.0453(11) 0.0083(10) 0.0073(10) -0.0027(8)
N11 0.0746(18) 0.0553(13) 0.0538(13) 0.0224(12) -0.0010(12) -0.0037(10)
O1 0.0852(15) 0.0648(12) 0.0606(11) 0.0336(11) -0.0020(10) -0.0163(9)
O2 0.0939(17) 0.0792(13) 0.0459(10) 0.0097(11) -0.0077(10) 0.0013(9)
O3 0.0826(15) 0.0626(11) 0.0613(11) 0.0329(10) -0.0022(10) -0.0038(9)
O4 0.0771(16) 0.0748(14) 0.0960(16) 0.0315(12) -0.0084(12) 0.0121(12)
O5 0.0870(16) 0.0655(12) 0.0598(11) 0.0325(11) 0.0023(10) -0.0079(9)

loop_
_atom_type_symbol
_atom_type_description
_atom_type_scat_dispersion_real
_atom_type_scat_dispersion_imag
_atom_type_scat_source
C C 0.0033 0.0016 'International Tables Vol C Tables 4.2.6.8 and 6.1.1.4'
H H 0.0000 0.0000 'International Tables Vol C Tables 4.2.6.8 and 6.1.1.4'
N N 0.0061 0.0033 'International Tables Vol C Tables 4.2.6.8 and 6.1.1.4'
O O 0.0106 0.0060 'International Tables Vol C Tables 4.2.6.8 and 6.1.1.4'

loop_
_geom_angle_atom_site_label_1
_geom_angle_atom_site_label_2
_geom_angle_atom_site_label_3
_geom_angle_site_symmetry_1
_geom_angle_site_symmetry_3
_geom_angle
N6 C1 H12A . . 109.5
N6 C1 H12B . . 109.5
H12A C1 H12B . . 109.5
N6 C1 H12C . . 109.5
H12A C1 H12C . . 109.5
H12B C1 H12C . . 109.5
O4 C2 N6 . . 121.2(3)
O4 C2 N5 . . 122.0(3)
N6 C2 N5 . . 116.8(2)
N5 C3 H10A . . 109.5
N5 C3 H10B . . 109.5
H10A C3 H10B . . 109.5
N5 C3 H10C . . 109.5
H10A C3 H10C . . 109.5
H10B C3 H10C . . 109.5
C5 C4 N8 . . 111.9(3)
C5 C4 N5 . . 121.8(2)
N8 C4 N5 . . 126.3(2)
C4 C5 N7 . . 105.6(2)
C4 C5 C6 . . 123.0(2)
N7 C5 C6 . . 131.5(2)
O5 C6 N6 . . 121.7(2)
O5 C6 C5 . . 126.3(2)
N6 C6 C5 . . 112.0(2)
N8 C7 N7 . . 113.6(3)
N8 C7 H8 . . 123.2
N7 C7 H8 . . 123.2
C10 C8 C9 . 2_655 121.3(3)
C10 C8 H00U . . 119.4
C9 C8 H00U 2_655 . 119.4
C8 C9 C10 2_655 . 121.5(2)
C8 C9 H00T 2_655 . 119.3
C10 C9 H00T . . 119.3
C8 C10 C9 . . 117.2(2)
C8 C10 C11 . . 120.6(3)
C9 C10 C11 . . 122.2(2)
N10 C11 C10 . . 112.0(2)
N10 C11 H00E . . 109.2
C10 C11 H00E . . 109.2
N10 C11 H00F . . 109.2
C10 C11 H00F . . 109.2
H00E C11 H00F . . 107.9
N10 C12 C13 . . 113.7(2)
N10 C12 H19A . . 108.8
C13 C12 H19A . . 108.8
N10 C12 H19B . . 108.8
C13 C12 H19B . . 108.8
H19A C12 H19B . . 107.7
O1 C13 N11 . . 123.4(2)
O1 C13 C12 . . 119.0(2)
N11 C13 C12 . . 117.5(2)
N10 C14 C15 . . 113.1(2)
N10 C14 H00C . . 109.0
C15 C14 H00C . . 109.0
N10 C14 H00D . . 109.0
C15 C14 H00D . . 109.0
H00C C14 H00D . . 107.8
N9 C15 C16 . . 121.9(3)
N9 C15 C14 . . 116.4(2)
C16 C15 C14 . . 121.6(2)
C17 C16 C15 . . 119.5(3)
C17 C16 H55 . . 120.2
C15 C16 H55 . . 120.2
C16 C17 C18 . . 119.1(3)
C16 C17 H011 . . 120.4
C18 C17 H011 . . 120.4
C19 C18 C17 . . 118.0(3)
C19 C18 H010 . . 121.0
C17 C18 H010 . . 121.0
N9 C19 C18 . . 124.0(3)
N9 C19 H013 . . 118.0
C18 C19 H013 . . 118.0
N4 C20 H00H . . 109.5
N4 C20 H00I . . 109.5
H00H C20 H00I . . 109.5
N4 C20 H00J . . 109.5
H00H C20 H00J . . 109.5
H00I C20 H00J . . 109.5
O2 C21 N4 . . 122.3(2)
O2 C21 N3 . . 120.9(3)
N4 C21 N3 . . 116.8(2)
N3 C22 H01A . . 109.5
N3 C22 H01B . . 109.5
H01A C22 H01B . . 109.5
N3 C22 H01C . . 109.5
H01A C22 H01C . . 109.5
H01B C22 H01C . . 109.5
O3 C23 N3 . . 121.5(2)
O3 C23 C24 . . 126.8(2)
N3 C23 C24 . . 111.6(2)
C25 C24 N2 . . 105.3(2)
C25 C24 C23 . . 123.2(2)
N2 C24 C23 . . 131.6(2)
N1 C25 C24 . . 111.8(2)
N1 C25 N4 . . 126.1(2)
C24 C25 N4 . . 122.1(2)
N2 C26 N1 . . 112.8(2)
N2 C26 H00Z . . 123.6
N1 C26 H00Z . . 123.6
C26 N1 C25 . . 103.5(2)
C26 N2 C24 . . 106.6(2)
C26 N2 H22 . . 126.7
C24 N2 H22 . . 126.7
C21 N3 C23 . . 126.8(2)
C21 N3 C22 . . 114.8(2)
C23 N3 C22 . . 118.4(2)
C25 N4 C21 . . 119.6(2)
C25 N4 C20 . . 120.7(2)
C21 N4 C20 . . 119.7(2)
C4 N5 C2 . . 119.6(2)
C4 N5 C3 . . 119.9(2)
C2 N5 C3 . . 120.4(2)
C2 N6 C6 . . 126.8(2)
C2 N6 C1 . . 116.1(2)
C6 N6 C1 . . 117.1(2)
C7 N7 C5 . . 106.0(2)
C7 N7 H17 . . 127.0
C5 N7 H17 . . 127.0
C7 N8 C4 . . 103.0(2)
C19 N9 C15 . . 117.5(2)
C12 N10 C11 . . 108.9(2)
C12 N10 C14 . . 109.8(2)
C11 N10 C14 . . 110.0(2)
C13 N11 H4A . . 120.0
C13 N11 H4B . . 120.0
H4A N11 H4B . . 120.0

loop_
_geom_bond_atom_site_label_1
_geom_bond_atom_site_label_2
_geom_bond_site_symmetry_2
_geom_bond_distance
C1 N6 . 1.494(4)
C1 H12A . 0.96
C1 H12B . 0.96
C1 H12C . 0.96
C2 O4 . 1.240(4)
C2 N6 . 1.412(4)
C2 N5 . 1.413(4)
C3 N5 . 1.492(3)
C3 H10A . 0.96
C3 H10B . 0.96
C3 H10C . 0.96
C4 C5 . 1.375(4)
C4 N8 . 1.385(4)
C4 N5 . 1.408(4)
C5 N7 . 1.397(4)
C5 C6 . 1.455(4)
C6 O5 . 1.233(3)
C6 N6 . 1.429(4)
C7 N8 . 1.350(4)
C7 N7 . 1.360(4)
C7 H8 . 0.93
C8 C10 . 1.403(4)
C8 C9 2_655 1.404(4)
C8 H00U . 0.93
C9 C8 2_655 1.404(4)
C9 C10 . 1.406(4)
C9 H00T . 0.93
C10 C11 . 1.525(4)
C11 N10 . 1.499(3)
C11 H00E . 0.97
C11 H00F . 0.97
C12 N10 . 1.488(4)
C12 C13 . 1.539(4)
C12 H19A . 0.97
C12 H19B . 0.97
C13 O1 . 1.246(3)
C13 N11 . 1.354(4)
C14 N10 . 1.502(4)
C14 C15 . 1.521(4)
C14 H00C . 0.97
C14 H00D . 0.97
C15 N9 . 1.365(4)
C15 C16 . 1.402(4)
C16 C17 . 1.388(4)
C16 H55 . 0.93
C17 C18 . 1.405(5)
C17 H011 . 0.93
C18 C19 . 1.388(4)
C18 H010 . 0.93
C19 N9 . 1.356(4)
C19 H013 . 0.93
C20 N4 . 1.485(3)
C20 H00H . 0.96
C20 H00I . 0.96
C20 H00J . 0.96
C21 O2 . 1.241(3)
C21 N4 . 1.404(4)
C21 N3 . 1.418(3)
C22 N3 . 1.499(4)
C22 H01A . 0.96
C22 H01B . 0.96
C22 H01C . 0.96
C23 O3 . 1.247(3)
C23 N3 . 1.437(4)
C23 C24 . 1.439(4)
C24 C25 . 1.383(3)
C24 N2 . 1.404(4)
C25 N1 . 1.377(3)
C25 N4 . 1.396(4)
C26 N2 . 1.352(4)
C26 N1 . 1.368(3)
C26 H00Z . 0.93
N2 H22 . 0.86
N7 H17 . 0.86
N11 H4A . 0.86
N11 H4B . 0.86
